data_7224799
loop_
_publ_author_name
'Parshamoni, Srinivasulu'
'Konar, Sanjit'

_publ_section_title
;
 Selective CO2adsorption in four zinc(ii)-based metal organic frameworks
 constructed using a rigid N,N&#x2032;-donor linker and various
 dicarboxylate ligands
;
_journal_issue 23
_journal_name_full CrystEngComm
_journal_page_first 4395
_journal_paper_doi 10.1039/C5CE02542G
_journal_volume 18
_journal_year 2016
_chemical_formula_moiety 'C48 H46 N12 O10 Zn3, 2(Cl O4), 2(C O)'
_chemical_formula_sum 'C50 H46 Cl2 N12 O20 Zn3'
_chemical_formula_weight 1402.06
_space_group_crystal_system monoclinic
_space_group_IT_number 14
_space_group_name_Hall '-P 2ybc'
_space_group_name_H-M_alt 'P 1 21/c 1'
_symmetry_space_group_name_Hall '-P 2ybc'
_symmetry_space_group_name_H-M 'P 1 21/c 1'
_atom_sites_solution_hydrogens geom
_audit_creation_method SHELXL-2014/6
_audit_update_record
;
2016-03-21 deposited with the CCDC.
2016-04-04 downloaded from the CCDC.
;
_cell_angle_alpha 90
_cell_angle_beta 107.808(4)
_cell_angle_gamma 90
_cell_formula_units_Z 2
_cell_length_a 10.6476(13)
_cell_length_b 19.578(2)
_cell_length_c 15.1746(17)
_cell_measurement_reflns_used 9478
_cell_measurement_temperature 296(2)
_cell_measurement_theta_max 25.06
_cell_measurement_theta_min 2.26
_cell_volume 3011.7(6)
_computing_cell_refinement 'Bruker SAINT'
_computing_data_collection 'Bruker APEX2'
_computing_data_reduction 'Bruker SAINT'
_computing_molecular_graphics 'Bruker SHELXTL'
_computing_publication_material 'Bruker SHELXTL'
_computing_structure_refinement 'SHELXL-97 (Sheldrick, 2008)'
_computing_structure_solution 'SHELXS-97 (Sheldrick, 2008)'
_diffrn_ambient_temperature 296(2)
_diffrn_measured_fraction_theta_full 0.983
_diffrn_measured_fraction_theta_max 0.998
_diffrn_measurement_device_type 'Bruker APEX-II CCD'
_diffrn_measurement_method '\f and \w scans'
_diffrn_radiation_type MoK\a
_diffrn_radiation_wavelength 0.71073
_diffrn_reflns_av_R_equivalents 0.0424
_diffrn_reflns_av_unetI/netI 0.0139
_diffrn_reflns_Laue_measured_fraction_full 0.983
_diffrn_reflns_Laue_measured_fraction_max 0.998
_diffrn_reflns_limit_h_max 12
_diffrn_reflns_limit_h_min -12
_diffrn_reflns_limit_k_max 23
_diffrn_reflns_limit_k_min -23
_diffrn_reflns_limit_l_max 18
_diffrn_reflns_limit_l_min -18
_diffrn_reflns_number 98195
_diffrn_reflns_point_group_measured_fraction_full 0.983
_diffrn_reflns_point_group_measured_fraction_max 0.998
_diffrn_reflns_theta_full 25.242
_diffrn_reflns_theta_max 25.087
_diffrn_reflns_theta_min 1.752
_exptl_absorpt_coefficient_mu 1.356
_exptl_absorpt_correction_T_max 0.712
_exptl_absorpt_correction_T_min 0.581
_exptl_absorpt_correction_type multi-scan
_exptl_absorpt_process_details MULTI-SCAN
_exptl_crystal_colour yellow
_exptl_crystal_density_diffrn 1.546
_exptl_crystal_description block
_exptl_crystal_F_000 1428
_exptl_crystal_size_max 0.46
_exptl_crystal_size_mid 0.34
_exptl_crystal_size_min 0.25
_refine_diff_density_max 0.714
_refine_diff_density_min -0.597
_refine_diff_density_rms 0.069
_refine_ls_extinction_method none
_refine_ls_goodness_of_fit_ref 1.164
_refine_ls_hydrogen_treatment constr
_refine_ls_matrix_type full
_refine_ls_number_parameters 394
_refine_ls_number_reflns 5366
_refine_ls_number_restraints 0
_refine_ls_restrained_S_all 1.164
_refine_ls_R_factor_all 0.0416
_refine_ls_R_factor_gt 0.0374
_refine_ls_shift/su_max 0.000
_refine_ls_shift/su_mean 0.000
_refine_ls_structure_factor_coef Fsqd
_refine_ls_weighting_details 'w=1/[\s^2^(Fo^2^)+(0.0100P)^2^+5.8684P] where P=(Fo^2^+2Fc^2^)/3'
_refine_ls_weighting_scheme calc
_refine_ls_wR_factor_gt 0.0821
_refine_ls_wR_factor_ref 0.0840
_reflns_Friedel_coverage 0.000
_reflns_number_gt 4876
_reflns_number_total 5366
_reflns_threshold_expression 'I > 2\s(I)'
_cod_data_source_file c5ce02542g2.cif
_cod_data_source_block COMPOUND_4
_cod_depositor_comments
;
The following automatic conversions were performed:

'_exptl_absorpt_correction_type' value 'MULTI-SCAN' changed to
'multi-scan' according to
/usr/data/users/saulius/crontab/automatic-downloads/rss-feeds/RSC/lib/dictionaries/cif_core.dic
dictionary named 'cif_core.dic' version 2.4.2 from 2011-04-26.

Automatic conversion script
Id: cif_fix_values 4268 2015-11-12 08:31:59Z antanas 

 Adding full bibliography for 7224796--7224799.cif.
;
_cod_database_code 7224799
_shelx_space_group_comment
;
The symmetry employed for this shelxl refinement is uniquely defined
by the following loop, which should always be used as a source of
symmetry information in preference to the above space-group names.
They are only intended as comments.
;
_shelxl_version_number 2014/6

loop_
_space_group_symop_operation_xyz
'x, y, z'
'-x, y+1/2, -z+1/2'
'-x, -y, -z'
'x, -y-1/2, z-1/2'

loop_
_atom_site_label
_atom_site_type_symbol
_atom_site_fract_x
_atom_site_fract_y
_atom_site_fract_z
_atom_site_U_iso_or_equiv
_atom_site_adp_type
_atom_site_occupancy
_atom_site_site_symmetry_order
_atom_site_calc_flag
_atom_site_refinement_flags_posn
_atom_site_refinement_flags_adp
_atom_site_refinement_flags_occupancy
Zn1 Zn -0.00922(3) 0.19335(2) 0.47475(2) 0.02943(10) Uani 1 1 d . . .
Zn2 Zn 0.0000 0.0000 0.5000 0.02701(12) Uani 1 2 d S . P
O2 O 0.14667(19) 0.16263(11) 0.43780(14) 0.0349(5) Uani 1 1 d . . .
O4 O 0.81402(19) 0.19466(11) 0.51091(14) 0.0350(5) Uani 1 1 d . . .
O5 O 0.89966(18) 0.09457(11) 0.50432(14) 0.0324(5) Uani 1 1 d . . .
O3 O 0.1484(2) 0.04945(12) 0.45752(15) 0.0400(5) Uani 1 1 d . . .
O1 O 0.0100(3) 0.30039(12) 0.46593(17) 0.0537(6) Uani 1 1 d . . .
N2 N 0.4590(3) 0.20503(18) 0.92595(18) 0.0548(8) Uani 1 1 d . . .
C17 C -0.1686(3) 0.1550(2) 0.1734(2) 0.0468(9) Uani 1 1 d . . .
H17 H -0.1382 0.1314 0.1307 0.056 Uiso 1 1 calc R U .
N3 N 0.5167(3) 0.20985(18) 1.02247(18) 0.0531(8) Uani 1 1 d . . .
N6 N -0.4715(3) 0.00230(18) 0.04874(19) 0.0554(8) Uani 1 1 d . . .
N4 N -0.1317(2) 0.18956(14) 0.33015(17) 0.0353(6) Uani 1 1 d . . .
C16 C -0.2882(3) 0.18805(18) 0.1455(2) 0.0392(7) Uani 1 1 d . . .
N5 N -0.1168(2) -0.01152(13) 0.35774(16) 0.0313(6) Uani 1 1 d . . .
N1 N 0.1098(2) 0.19951(13) 0.61754(16) 0.0338(6) Uani 1 1 d . . .
C12 C 0.3360(3) 0.20884(18) 0.9013(2) 0.0430(8) Uani 1 1 d . . .
H12 H 0.2926 0.2140 0.9456 0.052 Uiso 1 1 calc R U .
C22 C 0.5647(3) 0.10966(18) 0.4598(2) 0.0400(8) Uani 1 1 d . . .
H22A H 0.5634 0.1551 0.4342 0.048 Uiso 1 1 calc R U .
H22B H 0.5638 0.0770 0.4115 0.048 Uiso 1 1 calc R U .
C23 C 0.6919(3) 0.10054(18) 0.5399(2) 0.0401(8) Uani 1 1 d . . .
H23A H 0.6821 0.1223 0.5949 0.048 Uiso 1 1 calc R U .
H23B H 0.7075 0.0522 0.5530 0.048 Uiso 1 1 calc R U .
C11 C 0.0545(3) 0.2087(2) 0.6836(2) 0.0544(10) Uani 1 1 d . . .
H11 H -0.0368 0.2131 0.6668 0.065 Uiso 1 1 calc R U .
C21 C 0.4416(3) 0.09977(18) 0.4890(2) 0.0398(7) Uani 1 1 d . . .
H21A H 0.4359 0.1362 0.5309 0.048 Uiso 1 1 calc R U .
H21B H 0.4480 0.0568 0.5220 0.048 Uiso 1 1 calc R U .
C10 C 0.1256(3) 0.2120(2) 0.7761(2) 0.0606(12) Uani 1 1 d . . .
H10 H 0.0823 0.2188 0.8201 0.073 Uiso 1 1 calc R U .
C1 C -0.0647(3) -0.02427(18) 0.2903(2) 0.0415(8) Uani 1 1 d . . .
H1A H 0.0258 -0.0316 0.3058 0.050 Uiso 1 1 calc R U .
C9 C 0.2599(3) 0.20524(17) 0.8032(2) 0.0365(7) Uani 1 1 d . . .
C19 C 0.1929(3) 0.10362(16) 0.43589(18) 0.0297(6) Uani 1 1 d . . .
C4 C -0.2735(3) -0.01553(17) 0.1728(2) 0.0408(8) Uani 1 1 d . . .
C24 C 0.8086(3) 0.13113(16) 0.51769(18) 0.0294(6) Uani 1 1 d . . .
C3 C -0.3284(3) -0.0037(2) 0.2431(2) 0.0472(9) Uani 1 1 d . . .
H3 H -0.4187 0.0033 0.2296 0.057 Uiso 1 1 calc R U .
C18 C -0.0942(3) 0.15711(19) 0.2653(2) 0.0448(8) Uani 1 1 d . . .
H18 H -0.0134 0.1346 0.2831 0.054 Uiso 1 1 calc R U .
C5 C -0.1392(3) -0.0271(2) 0.1980(2) 0.0497(9) Uani 1 1 d . . .
H5 H -0.0990 -0.0369 0.1530 0.060 Uiso 1 1 calc R U .
C20 C 0.3165(3) 0.09957(17) 0.4056(2) 0.0352(7) Uani 1 1 d . . .
H20A H 0.3185 0.1382 0.3660 0.042 Uiso 1 1 calc R U .
H20B H 0.3139 0.0581 0.3700 0.042 Uiso 1 1 calc R U .
C6 C -0.3526(4) -0.0158(2) 0.0741(2) 0.0519(9) Uani 1 1 d . . .
H6 H -0.3137 -0.0296 0.0299 0.062 Uiso 1 1 calc R U .
C15 C -0.3290(3) 0.2214(2) 0.2120(2) 0.0518(9) Uani 1 1 d . . .
H15 H -0.4099 0.2437 0.1958 0.062 Uiso 1 1 calc R U .
C14 C -0.2489(3) 0.2213(2) 0.3028(2) 0.0470(9) Uani 1 1 d . . .
H14 H -0.2774 0.2443 0.3468 0.056 Uiso 1 1 calc R U .
C8 C 0.3179(3) 0.1936(2) 0.7354(2) 0.0614(12) Uani 1 1 d . . .
H8 H 0.4085 0.1869 0.7508 0.074 Uiso 1 1 calc R U .
C13 C 0.6327(3) 0.18739(19) 1.0474(2) 0.0462(8) Uani 1 1 d . . .
H13 H 0.6689 0.1702 1.0034 0.055 Uiso 1 1 calc R U .
C2 C -0.2478(3) -0.00251(19) 0.3334(2) 0.0432(8) Uani 1 1 d . . .
H2 H -0.2862 0.0050 0.3799 0.052 Uiso 1 1 calc R U .
C7 C 0.2406(3) 0.1920(3) 0.6445(2) 0.0624(12) Uani 1 1 d . . .
H7 H 0.2817 0.1854 0.5992 0.075 Uiso 1 1 calc R U .
Cl1 Cl 0.77196(14) 0.42675(7) 0.32883(10) 0.0869(4) Uani 1 1 d . . .
O8 O 0.7981(10) 0.4879(3) 0.2999(6) 0.248(4) Uani 1 1 d . . .
O9 O 0.7920(8) 0.4203(5) 0.4180(4) 0.266(5) Uani 1 1 d . . .
O7 O 0.8548(4) 0.3804(2) 0.3016(4) 0.1310(17) Uani 1 1 d . . .
O6 O 0.6419(6) 0.4139(6) 0.2836(6) 0.288(5) Uani 1 1 d . . .
O10 O 0.1665(8) 0.1165(3) 0.0964(5) 0.220(4) Uani 1 1 d . . .
C25 C 0.3362(11) 0.1251(4) 0.1451(5) 0.159(4) Uani 1 1 d . . .

loop_
_atom_site_aniso_label
_atom_site_aniso_U_11
_atom_site_aniso_U_22
_atom_site_aniso_U_33
_atom_site_aniso_U_23
_atom_site_aniso_U_13
_atom_site_aniso_U_12
Zn1 0.02027(17) 0.0414(2) 0.02416(18) -0.00004(14) 0.00316(13) -0.00103(14)
Zn2 0.0176(2) 0.0375(3) 0.0239(2) 0.00108(19) 0.00326(17) 0.00034(19)
O2 0.0246(10) 0.0456(13) 0.0348(11) 0.0012(9) 0.0095(9) 0.0042(9)
O4 0.0257(10) 0.0408(13) 0.0376(12) -0.0014(9) 0.0082(9) 0.0021(9)
O5 0.0204(10) 0.0412(12) 0.0358(11) 0.0000(9) 0.0089(8) 0.0027(9)
O3 0.0278(11) 0.0470(14) 0.0486(13) 0.0058(11) 0.0169(10) -0.0027(10)
O1 0.0597(16) 0.0439(14) 0.0531(15) 0.0057(12) 0.0109(12) -0.0021(12)
N2 0.0401(17) 0.090(2) 0.0245(14) -0.0024(15) -0.0053(12) 0.0032(16)
C17 0.0396(18) 0.067(2) 0.0291(17) -0.0060(16) 0.0039(14) 0.0062(17)
N3 0.0424(17) 0.081(2) 0.0248(14) -0.0025(14) -0.0057(12) 0.0041(16)
N6 0.0480(18) 0.078(2) 0.0272(15) 0.0007(14) -0.0076(13) 0.0056(16)
N4 0.0275(13) 0.0471(16) 0.0264(13) 0.0016(11) 0.0010(10) 0.0001(12)
C16 0.0334(16) 0.050(2) 0.0277(16) 0.0028(14) -0.0008(13) -0.0035(15)
N5 0.0223(12) 0.0399(15) 0.0282(13) -0.0002(11) 0.0024(10) 0.0036(10)
N1 0.0255(12) 0.0454(15) 0.0261(13) -0.0031(11) 0.0013(10) -0.0011(11)
C12 0.0405(19) 0.055(2) 0.0275(16) -0.0046(14) 0.0014(14) 0.0046(16)
C22 0.0208(14) 0.052(2) 0.0479(19) 0.0010(15) 0.0112(13) 0.0001(14)
C23 0.0221(15) 0.053(2) 0.0464(19) 0.0094(16) 0.0129(14) 0.0015(14)
C11 0.0277(17) 0.097(3) 0.0321(18) -0.0170(19) -0.0010(14) 0.0129(18)
C21 0.0212(14) 0.052(2) 0.0462(19) 0.0009(15) 0.0110(13) 0.0002(14)
C10 0.0366(19) 0.112(4) 0.0296(18) -0.018(2) 0.0056(15) 0.014(2)
C1 0.0284(16) 0.061(2) 0.0322(17) -0.0035(15) 0.0050(13) 0.0107(15)
C9 0.0341(16) 0.0433(18) 0.0257(15) -0.0041(13) -0.0004(13) 0.0014(14)
C19 0.0169(13) 0.0498(19) 0.0192(14) -0.0002(12) 0.0008(11) -0.0025(13)
C4 0.0388(18) 0.046(2) 0.0281(16) -0.0019(14) -0.0032(13) 0.0042(15)
C24 0.0180(13) 0.0454(19) 0.0218(14) 0.0002(12) 0.0015(11) 0.0024(12)
C3 0.0258(16) 0.071(2) 0.0375(18) 0.0012(17) -0.0018(14) 0.0061(16)
C18 0.0320(17) 0.064(2) 0.0318(17) -0.0007(16) 0.0010(14) 0.0100(16)
C5 0.0426(19) 0.075(3) 0.0292(17) -0.0054(17) 0.0072(14) 0.0144(18)
C20 0.0221(14) 0.0468(19) 0.0392(17) 0.0019(14) 0.0131(13) -0.0011(13)
C6 0.049(2) 0.067(3) 0.0294(18) -0.0032(16) -0.0029(15) 0.0070(18)
C15 0.0345(18) 0.074(3) 0.0363(19) 0.0004(17) -0.0047(14) 0.0170(18)
C14 0.0379(18) 0.068(2) 0.0303(17) -0.0030(16) 0.0027(14) 0.0127(17)
C8 0.0246(17) 0.120(4) 0.0328(19) -0.007(2) -0.0006(14) -0.003(2)
C13 0.0412(19) 0.064(2) 0.0265(17) 0.0006(15) -0.0005(14) 0.0000(17)
C2 0.0256(15) 0.070(2) 0.0309(17) -0.0008(16) 0.0043(13) 0.0051(16)
C7 0.0274(17) 0.129(4) 0.0296(18) -0.007(2) 0.0062(14) -0.008(2)
Cl1 0.0836(9) 0.0862(9) 0.0991(10) 0.0313(7) 0.0401(8) 0.0254(7)
O8 0.408(12) 0.096(4) 0.335(10) 0.080(5) 0.251(10) 0.075(6)
O9 0.255(8) 0.461(13) 0.107(4) 0.105(6) 0.093(5) 0.140(9)
O7 0.106(3) 0.102(3) 0.198(5) -0.002(3) 0.067(3) 0.024(3)
O6 0.074(4) 0.491(16) 0.289(10) -0.033(10) 0.040(5) 0.053(6)
O10 0.248(7) 0.094(4) 0.234(7) 0.064(4) -0.049(6) 0.013(4)
C25 0.264(11) 0.112(6) 0.086(5) -0.006(4) 0.034(6) -0.048(7)

loop_
_atom_type_symbol
_atom_type_description
_atom_type_scat_dispersion_real
_atom_type_scat_dispersion_imag
_atom_type_scat_source
C C 0.0033 0.0016 'International Tables Vol C Tables 4.2.6.8 and 6.1.1.4'
Cl Cl 0.1484 0.1585 'International Tables Vol C Tables 4.2.6.8 and 6.1.1.4'
N N 0.0061 0.0033 'International Tables Vol C Tables 4.2.6.8 and 6.1.1.4'
O O 0.0106 0.0060 'International Tables Vol C Tables 4.2.6.8 and 6.1.1.4'
Zn Zn 0.2839 1.4301 'International Tables Vol C Tables 4.2.6.8 and 6.1.1.4'
H H 0.0000 0.0000 'International Tables Vol C Tables 4.2.6.8 and 6.1.1.4'

loop_
_geom_angle_atom_site_label_1
_geom_angle_atom_site_label_2
_geom_angle_atom_site_label_3
_geom_angle
_geom_angle_site_symmetry_1
_geom_angle_site_symmetry_3
O2 Zn1 O1 100.11(10) . .
O2 Zn1 O4 163.09(9) . 1_455
O1 Zn1 O4 96.63(9) . 1_455
O2 Zn1 N1 90.89(9) . .
O1 Zn1 N1 88.25(10) . .
O4 Zn1 N1 92.00(9) 1_455 .
O2 Zn1 N4 89.99(9) . .
O1 Zn1 N4 90.55(10) . .
O4 Zn1 N4 87.47(9) 1_455 .
N1 Zn1 N4 178.63(10) . .
O2 Zn1 O5 103.94(8) . 1_455
O1 Zn1 O5 155.92(9) . 1_455
O4 Zn1 O5 59.40(8) 1_455 1_455
N1 Zn1 O5 90.25(9) . 1_455
N4 Zn1 O5 90.56(9) . 1_455
O2 Zn1 C24 133.83(9) . 1_455
O1 Zn1 C24 126.04(10) . 1_455
O4 Zn1 C24 29.42(9) 1_455 1_455
N1 Zn1 C24 91.69(9) . 1_455
N4 Zn1 C24 88.47(9) . 1_455
O5 Zn1 C24 29.98(8) 1_455 1_455
O3 Zn2 O3 180.0 3_556 .
O3 Zn2 N5 89.93(9) 3_556 3_556
O3 Zn2 N5 90.07(9) . 3_556
O3 Zn2 N5 90.07(9) 3_556 .
O3 Zn2 N5 89.93(9) . .
N5 Zn2 N5 180.0 3_556 .
O3 Zn2 O5 87.72(8) 3_556 1_455
O3 Zn2 O5 92.28(8) . 1_455
N5 Zn2 O5 91.11(8) 3_556 1_455
N5 Zn2 O5 88.89(8) . 1_455
O3 Zn2 O5 92.28(8) 3_556 3_656
O3 Zn2 O5 87.72(8) . 3_656
N5 Zn2 O5 88.89(8) 3_556 3_656
N5 Zn2 O5 91.11(8) . 3_656
O5 Zn2 O5 180.00(11) 1_455 3_656
C19 O2 Zn1 130.23(19) . .
C24 O4 Zn1 94.39(17) . 1_655
C24 O5 Zn2 154.3(2) . 1_655
C24 O5 Zn1 86.85(17) . 1_655
Zn2 O5 Zn1 118.79(8) 1_655 1_655
C19 O3 Zn2 148.2(2) . .
C12 N2 N3 113.0(3) . .
C16 C17 C18 119.2(3) . .
C16 C17 H17 120.4 . .
C18 C17 H17 120.4 . .
C13 N3 N2 111.4(3) . .
C6 N6 N6 111.8(4) . 3_455
C18 N4 C14 117.0(3) . .
C18 N4 Zn1 122.5(2) . .
C14 N4 Zn1 120.5(2) . .
C17 C16 C15 117.9(3) . .
C17 C16 C13 119.8(3) . 1_454
C15 C16 C13 122.3(3) . 1_454
C1 N5 C2 117.2(3) . .
C1 N5 Zn2 122.9(2) . .
C2 N5 Zn2 119.8(2) . .
C11 N1 C7 116.6(3) . .
C11 N1 Zn1 120.6(2) . .
C7 N1 Zn1 122.7(2) . .
N2 C12 C9 120.3(3) . .
N2 C12 H12 119.8 . .
C9 C12 H12 119.8 . .
C21 C22 C23 112.7(3) . .
C21 C22 H22A 109.0 . .
C23 C22 H22A 109.0 . .
C21 C22 H22B 109.0 . .
C23 C22 H22B 109.1 . .
H22A C22 H22B 107.8 . .
C24 C23 C22 111.4(3) . .
C24 C23 H23A 109.3 . .
C22 C23 H23A 109.3 . .
C24 C23 H23B 109.3 . .
C22 C23 H23B 109.3 . .
H23A C23 H23B 108.0 . .
N1 C11 C10 123.1(3) . .
N1 C11 H11 118.4 . .
C10 C11 H11 118.4 . .
C22 C21 C20 111.7(3) . .
C22 C21 H21A 109.3 . .
C20 C21 H21A 109.3 . .
C22 C21 H21B 109.3 . .
C20 C21 H21B 109.3 . .
H21A C21 H21B 108.0 . .
C9 C10 C11 120.0(3) . .
C9 C10 H10 120.0 . .
C11 C10 H10 120.0 . .
N5 C1 C5 122.8(3) . .
N5 C1 H1A 118.6 . .
C5 C1 H1A 118.6 . .
C10 C9 C8 117.4(3) . .
C10 C9 C12 120.3(3) . .
C8 C9 C12 122.3(3) . .
O3 C19 O2 126.3(3) . .
O3 C19 C20 117.9(3) . .
O2 C19 C20 115.8(3) . .
C5 C4 C3 117.4(3) . .
C5 C4 C6 120.0(3) . .
C3 C4 C6 122.6(3) . .
O4 C24 O5 119.3(3) . .
O4 C24 C23 118.4(3) . .
O5 C24 C23 122.2(3) . .
O4 C24 Zn1 56.18(14) . 1_655
O5 C24 Zn1 63.17(15) . 1_655
C23 C24 Zn1 174.2(2) . 1_655
C2 C3 C4 119.2(3) . .
C2 C3 H3 120.4 . .
C4 C3 H3 120.4 . .
N4 C18 C17 123.6(3) . .
N4 C18 H18 118.2 . .
C17 C18 H18 118.2 . .
C4 C5 C1 119.9(3) . .
C4 C5 H5 120.1 . .
C1 C5 H5 120.1 . .
C19 C20 C21 111.3(2) . .
C19 C20 H20A 109.4 . .
C21 C20 H20A 109.4 . .
C19 C20 H20B 109.4 . .
C21 C20 H20B 109.4 . .
H20A C20 H20B 108.0 . .
N6 C6 C4 121.2(3) . .
N6 C6 H6 119.4 . .
C4 C6 H6 119.4 . .
C16 C15 C14 119.6(3) . .
C16 C15 H15 120.2 . .
C14 C15 H15 120.2 . .
N4 C14 C15 122.7(3) . .
N4 C14 H14 118.6 . .
C15 C14 H14 118.6 . .
C9 C8 C7 119.2(3) . .
C9 C8 H8 120.4 . .
C7 C8 H8 120.4 . .
N3 C13 C16 120.5(3) . 1_656
N3 C13 H13 119.7 . .
C16 C13 H13 119.7 1_656 .
N5 C2 C3 123.5(3) . .
N5 C2 H2 118.2 . .
C3 C2 H2 118.2 . .
N1 C7 C8 123.6(3) . .
N1 C7 H7 118.2 . .
C8 C7 H7 118.2 . .
O9 Cl1 O8 116.3(6) . .
O9 Cl1 O6 108.7(5) . .
O8 Cl1 O6 106.3(6) . .
O9 Cl1 O7 108.7(4) . .
O8 Cl1 O7 105.6(4) . .
O6 Cl1 O7 111.3(5) . .

loop_
_geom_bond_atom_site_label_1
_geom_bond_atom_site_label_2
_geom_bond_distance
_geom_bond_site_symmetry_2
Zn1 O2 2.000(2) .
Zn1 O1 2.114(2) .
Zn1 O4 2.116(2) 1_455
Zn1 N1 2.153(2) .
Zn1 N4 2.184(2) .
Zn1 O5 2.269(2) 1_455
Zn1 C24 2.539(3) 1_455
Zn2 O3 2.115(2) 3_556
Zn2 O3 2.115(2) .
Zn2 N5 2.148(2) 3_556
Zn2 N5 2.148(2) .
Zn2 O5 2.149(2) 1_455
Zn2 O5 2.149(2) 3_656
O2 C19 1.259(4) .
O4 C24 1.251(4) .
O4 Zn1 2.116(2) 1_655
O5 C24 1.271(3) .
O5 Zn2 2.149(2) 1_655
O5 Zn1 2.269(2) 1_655
O3 C19 1.246(4) .
N2 C12 1.250(4) .
N2 N3 1.407(4) .
C17 C16 1.375(5) .
C17 C18 1.378(4) .
C17 H17 0.9300 .
N3 C13 1.256(4) .
N6 C6 1.257(5) .
N6 N6 1.420(5) 3_455
N4 C18 1.330(4) .
N4 C14 1.342(4) .
C16 C15 1.378(5) .
C16 C13 1.470(4) 1_454
N5 C1 1.329(4) .
N5 C2 1.341(4) .
N1 C11 1.320(4) .
N1 C7 1.334(4) .
C12 C9 1.464(4) .
C12 H12 0.9300 .
C22 C21 1.520(4) .
C22 C23 1.529(4) .
C22 H22A 0.9700 .
C22 H22B 0.9700 .
C23 C24 1.507(4) .
C23 H23A 0.9700 .
C23 H23B 0.9700 .
C11 C10 1.378(5) .
C11 H11 0.9300 .
C21 C20 1.531(4) .
C21 H21A 0.9700 .
C21 H21B 0.9700 .
C10 C9 1.368(5) .
C10 H10 0.9300 .
C1 C5 1.384(4) .
C1 H1A 0.9300 .
C9 C8 1.371(5) .
C19 C20 1.523(4) .
C4 C5 1.381(5) .
C4 C3 1.384(5) .
C4 C6 1.477(4) .
C24 Zn1 2.539(3) 1_655
C3 C2 1.376(4) .
C3 H3 0.9300 .
C18 H18 0.9300 .
C5 H5 0.9300 .
C20 H20A 0.9700 .
C20 H20B 0.9700 .
C6 H6 0.9300 .
C15 C14 1.381(4) .
C15 H15 0.9300 .
C14 H14 0.9300 .
C8 C7 1.374(5) .
C8 H8 0.9300 .
C13 C16 1.470(4) 1_656
C13 H13 0.9300 .
C2 H2 0.9300 .
C7 H7 0.9300 .
Cl1 O9 1.310(5) .
Cl1 O8 1.333(6) .
Cl1 O6 1.368(7) .
Cl1 O7 1.413(4) .
O10 C25 1.739(11) .

loop_
_geom_torsion_atom_site_label_1
_geom_torsion_atom_site_label_2
_geom_torsion_atom_site_label_3
_geom_torsion_atom_site_label_4
_geom_torsion
_geom_torsion_site_symmetry_1
_geom_torsion_site_symmetry_4
C12 N2 N3 C13 161.6(4) . .
C18 C17 C16 C15 -0.8(6) . .
C18 C17 C16 C13 178.7(3) . 1_454
N3 N2 C12 C9 179.6(3) . .
C21 C22 C23 C24 -162.4(3) . .
C7 N1 C11 C10 1.3(6) . .
Zn1 N1 C11 C10 179.0(3) . .
C23 C22 C21 C20 -172.3(3) . .
N1 C11 C10 C9 -0.4(7) . .
C2 N5 C1 C5 1.2(5) . .
Zn2 N5 C1 C5 -175.6(3) . .
C11 C10 C9 C8 -1.6(6) . .
C11 C10 C9 C12 179.9(4) . .
N2 C12 C9 C10 -177.5(4) . .
N2 C12 C9 C8 4.0(6) . .
Zn2 O3 C19 O2 3.9(6) . .
Zn2 O3 C19 C20 -177.2(3) . .
Zn1 O2 C19 O3 0.2(4) . .
Zn1 O2 C19 C20 -178.62(18) . .
Zn1 O4 C24 O5 1.4(3) 1_655 .
Zn1 O4 C24 C23 -177.5(2) 1_655 .
Zn2 O5 C24 O4 175.6(3) 1_655 .
Zn1 O5 C24 O4 -1.3(2) 1_655 .
Zn2 O5 C24 C23 -5.5(6) 1_655 .
Zn1 O5 C24 C23 177.6(2) 1_655 .
Zn2 O5 C24 Zn1 176.9(4) 1_655 1_655
C22 C23 C24 O4 68.3(4) . .
C22 C23 C24 O5 -110.6(3) . .
C5 C4 C3 C2 1.5(6) . .
C6 C4 C3 C2 -178.3(4) . .
C14 N4 C18 C17 0.3(5) . .
Zn1 N4 C18 C17 -178.8(3) . .
C16 C17 C18 N4 0.2(6) . .
C3 C4 C5 C1 -2.2(6) . .
C6 C4 C5 C1 177.6(4) . .
N5 C1 C5 C4 0.9(6) . .
O3 C19 C20 C21 -84.3(3) . .
O2 C19 C20 C21 94.6(3) . .
C22 C21 C20 C19 -168.9(3) . .
N6 N6 C6 C4 -179.7(4) 3_455 .
C5 C4 C6 N6 -171.7(4) . .
C3 C4 C6 N6 8.1(6) . .
C17 C16 C15 C14 0.9(6) . .
C13 C16 C15 C14 -178.6(4) 1_454 .
C18 N4 C14 C15 -0.2(6) . .
Zn1 N4 C14 C15 178.9(3) . .
C16 C15 C14 N4 -0.4(6) . .
C10 C9 C8 C7 2.6(7) . .
C12 C9 C8 C7 -178.9(4) . .
N2 N3 C13 C16 179.6(3) . 1_656
C1 N5 C2 C3 -2.1(5) . .
Zn2 N5 C2 C3 174.8(3) . .
C4 C3 C2 N5 0.7(6) . .
C11 N1 C7 C8 -0.2(7) . .
Zn1 N1 C7 C8 -177.9(4) . .
C9 C8 C7 N1 -1.8(7) . .
